data_7130706
loop_
_publ_author_name
'Garai, Abhijit'
'Goswami, Anindita'
'Biradha, Kumar'

_publ_section_title
;
 In situ conversion of MOG to crystalline MOF: A case study on
 solvent-dependent gelation and crystallization
;
_journal_name_full 'Chemical Communications'
_journal_paper_doi 10.1039/D2CC04724A
_journal_year 2022
_chemical_formula_sum 'C32 H28 N4 O48 S Zn6'
_chemical_formula_weight 1660.86
_space_group_crystal_system orthorhombic
_space_group_IT_number 58
_space_group_name_Hall '-P 2 2n'
_space_group_name_H-M_alt 'P n n m'
_atom_sites_solution_hydrogens geom
_audit_creation_method SHELXL-2014/7
_audit_update_record
;
2022-06-30 deposited with the CCDC.	2022-09-13 downloaded from the CCDC.
;
_cell_angle_alpha 90
_cell_angle_beta 90
_cell_angle_gamma 90
_cell_formula_units_Z 2
_cell_length_a 11.683(5)
_cell_length_b 20.206(13)
_cell_length_c 11.397(6)
_cell_measurement_reflns_used 4372
_cell_measurement_temperature 293(2)
_cell_measurement_theta_max 31.380
_cell_measurement_theta_min 2.014
_cell_volume 2690(3)
_computing_structure_refinement 'SHELXL-2014/7 (Sheldrick, 2014)'
_diffrn_ambient_temperature 293(2)
_diffrn_measured_fraction_theta_full 1.000
_diffrn_measured_fraction_theta_max 0.945
_diffrn_measurement_device_type 'Bruker APEX-2 CCD'
_diffrn_measurement_method hemisphere
_diffrn_radiation_type MoK\a
_diffrn_radiation_wavelength 0.71073
_diffrn_reflns_av_R_equivalents 0.0630
_diffrn_reflns_av_unetI/netI 0.0340
_diffrn_reflns_Laue_measured_fraction_full 1.000
_diffrn_reflns_Laue_measured_fraction_max 0.945
_diffrn_reflns_limit_h_max 16
_diffrn_reflns_limit_h_min -16
_diffrn_reflns_limit_k_max 26
_diffrn_reflns_limit_k_min -29
_diffrn_reflns_limit_l_max 16
_diffrn_reflns_limit_l_min -16
_diffrn_reflns_number 34463
_diffrn_reflns_point_group_measured_fraction_full 1.000
_diffrn_reflns_point_group_measured_fraction_max 0.945
_diffrn_reflns_theta_full 25.242
_diffrn_reflns_theta_max 31.380
_diffrn_reflns_theta_min 2.014
_exptl_absorpt_coefficient_mu 2.804
_exptl_absorpt_process_details sadabs
_exptl_crystal_colour Colorless
_exptl_crystal_density_diffrn 2.050
_exptl_crystal_description 'Rectangular shaped'
_exptl_crystal_F_000 1656
_exptl_crystal_size_max 0.37
_exptl_crystal_size_mid 0.29
_exptl_crystal_size_min 0.25
_refine_diff_density_max 1.409
_refine_diff_density_min -1.411
_refine_diff_density_rms 0.142
_refine_ls_extinction_method none
_refine_ls_goodness_of_fit_ref 1.066
_refine_ls_hydrogen_treatment constr
_refine_ls_matrix_type full
_refine_ls_number_parameters 265
_refine_ls_number_reflns 4372
_refine_ls_number_restraints 0
_refine_ls_restrained_S_all 1.066
_refine_ls_R_factor_all 0.0532
_refine_ls_R_factor_gt 0.0397
_refine_ls_shift/su_max 0.001
_refine_ls_shift/su_mean 0.000
_refine_ls_structure_factor_coef Fsqd
_refine_ls_weighting_details 'w=1/[\s^2^(Fo^2^)+(0.0693P)^2^+1.9807P] where P=(Fo^2^+2Fc^2^)/3'
_refine_ls_weighting_scheme calc
_refine_ls_wR_factor_gt 0.1173
_refine_ls_wR_factor_ref 0.1237
_reflns_Friedel_coverage 0.000
_reflns_number_gt 3432
_reflns_number_total 4372
_reflns_threshold_expression 'I > 2\s(I)'
_cod_data_source_file d2cc04724a2.cif
_cod_data_source_block kb_ag_113_0m
_cod_database_code 7130706
_shelx_shelxl_version_number 2014/7
_shelx_space_group_comment
;
The symmetry employed for this shelxl refinement is uniquely defined
by the following loop, which should always be used as a source of
symmetry information in preference to the above space-group names.
They are only intended as comments.
;

loop_
_space_group_symop_operation_xyz
'x, y, z'
'-x, -y, z'
'-x+1/2, y+1/2, -z+1/2'
'x+1/2, -y+1/2, -z+1/2'
'-x, -y, -z'
'x, y, -z'
'x-1/2, -y-1/2, z-1/2'
'-x-1/2, y-1/2, z-1/2'

loop_
_atom_site_label
_atom_site_type_symbol
_atom_site_fract_x
_atom_site_fract_y
_atom_site_fract_z
_atom_site_U_iso_or_equiv
_atom_site_adp_type
_atom_site_occupancy
_atom_site_site_symmetry_order
_atom_site_calc_flag
_atom_site_refinement_flags_posn
_atom_site_refinement_flags_adp
_atom_site_refinement_flags_occupancy
_atom_site_disorder_assembly
_atom_site_disorder_group
Zn01 Zn 0.49310(3) 0.81708(2) 0.35922(3) 0.01788(10) Uani 1 1 d . . . . .
Zn02 Zn 0.83229(4) 0.80679(2) 0.0000 0.02037(12) Uani 1 2 d S T P . .
S1 S 0.55313(15) 0.95696(8) 0.5000 0.0181(3) Uani 0.5 2 d S T P . .
O1H O 0.8939(2) 0.71664(13) 0.0000 0.0183(5) Uani 1 2 d S T P . .
O2A O 0.44279(18) 0.75719(10) 0.22923(18) 0.0249(4) Uani 1 1 d . . . . .
O4B O 0.6733(2) 0.83712(14) 0.0000 0.0225(6) Uani 1 2 d S T P . .
O5B O 0.6118(2) 0.73339(14) 0.0000 0.0258(6) Uani 1 2 d S T P . .
O1W O 0.61037(18) 0.86692(10) 0.25593(19) 0.0255(4) Uani 1 1 d . . . . .
O3B O 0.12563(17) 0.74916(9) -0.09761(19) 0.0232(4) Uani 1 1 d . . . . .
O3A O 0.32575(18) 0.68220(10) 0.30731(19) 0.0266(4) Uani 1 1 d . . . . .
O2W O 0.37087(19) 0.88874(11) 0.3216(2) 0.0333(5) Uani 1 1 d . . . . .
O4W O 0.1617(2) 0.83311(12) 0.2922(2) 0.0344(5) Uani 1 1 d . . . . .
O3W O 0.9412(3) 0.87978(19) 0.0000 0.0454(10) Uani 1 2 d S T P . .
N1A N 0.3494(4) 0.49996(17) 0.0000 0.0340(9) Uani 1 2 d S T P . .
C4B C 0.3782(3) 0.78105(16) 0.0000 0.0139(6) Uani 1 2 d S T P . .
O1A O 0.3455(3) 0.47156(12) -0.0934(3) 0.0641(10) Uani 1 1 d . . . . .
C1A C 0.3583(3) 0.57251(17) 0.0000 0.0206(7) Uani 1 2 d S T P . .
C5A C 0.3806(2) 0.70694(12) 0.2241(2) 0.0165(4) Uani 1 1 d . . . . .
C3A C 0.3742(2) 0.67292(12) 0.1061(2) 0.0159(4) Uani 1 1 d . . . . .
C2A C 0.3619(2) 0.60471(12) 0.1059(3) 0.0194(5) Uani 1 1 d . . . . .
H2A H 0.3563 0.5813 0.1759 0.023 Uiso 1 1 calc R U . . .
C7B C 0.1645(3) 0.76641(16) 0.0000 0.0154(6) Uani 1 2 d S T P . .
C3B C 0.2693(3) 0.80954(17) 0.0000 0.0212(7) Uani 1 2 d S T P . .
C4A C 0.3815(3) 0.70739(16) 0.0000 0.0133(6) Uani 1 2 d S T P . .
O5W O 0.0441(3) 0.93545(16) 0.1816(4) 0.0690(11) Uani 1 1 d . . . . .
C5B C 0.4750(3) 0.82153(18) 0.0000 0.0237(8) Uani 1 2 d S T P . .
C8A C 0.5951(3) 0.79429(18) 0.0000 0.0176(7) Uani 1 2 d S T P . .
O3S O 0.5645(5) 1.0182(3) 0.5000 0.0313(14) Uani 0.5 2 d S T P . .
O2S O 0.6118(4) 0.9785(2) 0.6061(5) 0.0346(11) Uani 0.5 1 d . . P . .
O1B O 0.2519(4) 1.0067(2) 0.1214(6) 0.0435(14) Uani 0.5 1 d . . P . .
O2B O 0.4317(4) 1.0094(2) 0.1268(5) 0.0355(11) Uani 0.5 1 d . . P . .
C2B C 0.2568(4) 0.8766(2) 0.0000 0.107(5) Uani 1 2 d S T P . .
H2B H 0.1801 0.8963 0.0000 0.128 Uiso 1 2 calc R U P . .
N1B N 0.3436(4) 0.9807(2) 0.1000(6) 0.0296(12) Uani 0.5 1 d . . P . .
C6B C 0.4634(4) 0.8875(2) 0.0384(5) 0.0182(9) Uani 0.5 1 d . . P . .
C1B C 0.3544(4) 0.9128(2) 0.0532(5) 0.0186(10) Uani 0.5 1 d . . P . .
O1S O 0.5595(3) 0.88394(12) 0.5000 0.0248(6) Uani 1 2 d S T P . .

loop_
_atom_site_aniso_label
_atom_site_aniso_U_11
_atom_site_aniso_U_22
_atom_site_aniso_U_33
_atom_site_aniso_U_23
_atom_site_aniso_U_13
_atom_site_aniso_U_12
Zn01 0.02178(17) 0.01814(16) 0.01374(17) -0.00121(10) 0.00000(11) -0.00096(10)
Zn02 0.0180(2) 0.0215(2) 0.0216(2) 0.000 0.000 0.00149(15)
S1 0.0212(8) 0.0109(7) 0.0222(9) 0.000 0.000 -0.0018(6)
O1H 0.0161(11) 0.0234(12) 0.0154(13) 0.000 0.000 -0.0002(9)
O2A 0.0337(10) 0.0255(9) 0.0157(10) -0.0047(8) -0.0004(8) -0.0103(8)
O4B 0.0143(12) 0.0280(13) 0.0254(15) 0.000 0.000 -0.0020(10)
O5B 0.0244(13) 0.0224(13) 0.0307(17) 0.000 0.000 0.0046(10)
O1W 0.0273(10) 0.0263(9) 0.0229(11) 0.0038(8) 0.0039(8) -0.0015(8)
O3B 0.0266(10) 0.0239(9) 0.0189(10) 0.0004(7) -0.0002(8) -0.0077(8)
O3A 0.0354(11) 0.0314(10) 0.0129(10) -0.0007(8) 0.0034(8) -0.0103(8)
O2W 0.0329(11) 0.0276(10) 0.0392(14) -0.0038(9) -0.0100(10) 0.0084(9)
O4W 0.0398(13) 0.0324(11) 0.0311(13) -0.0061(10) -0.0031(10) -0.0051(9)
O3W 0.057(2) 0.056(2) 0.0232(18) 0.000 0.000 -0.0352(19)
N1A 0.055(2) 0.0158(15) 0.031(2) 0.000 0.000 -0.0079(14)
C4B 0.0162(15) 0.0127(13) 0.0128(16) 0.000 0.000 -0.0003(11)
O1A 0.130(3) 0.0218(12) 0.0406(18) -0.0139(11) 0.0103(18) -0.0140(14)
C1A 0.0307(19) 0.0102(14) 0.0209(19) 0.000 0.000 -0.0028(13)
C5A 0.0178(11) 0.0183(11) 0.0136(12) -0.0005(9) -0.0021(9) 0.0008(8)
C3A 0.0187(11) 0.0159(10) 0.0130(11) -0.0009(9) 0.0001(9) -0.0016(8)
C2A 0.0258(12) 0.0157(11) 0.0168(12) 0.0036(9) -0.0008(10) -0.0026(9)
C7B 0.0139(14) 0.0110(13) 0.0212(18) 0.000 0.000 0.0004(11)
C3B 0.0171(16) 0.0155(15) 0.031(2) 0.000 0.000 -0.0011(12)
C4A 0.0128(14) 0.0137(14) 0.0134(16) 0.000 0.000 -0.0024(11)
O5W 0.071(2) 0.0589(18) 0.077(3) -0.0230(18) -0.043(2) 0.0100(16)
C5B 0.0163(16) 0.0175(16) 0.037(2) 0.000 0.000 -0.0025(13)
C8A 0.0151(15) 0.0239(16) 0.0137(17) 0.000 0.000 -0.0011(12)
O3S 0.026(3) 0.021(3) 0.047(4) 0.000 0.000 0.002(2)
O2S 0.047(3) 0.0162(17) 0.041(3) -0.0056(19) -0.015(2) -0.0025(18)
O1B 0.026(2) 0.032(2) 0.073(4) -0.004(2) 0.008(2) 0.0087(18)
O2B 0.040(3) 0.0210(19) 0.046(3) -0.0122(19) 0.002(2) -0.0091(17)
C2B 0.020(2) 0.013(2) 0.287(14) 0.000 0.000 -0.0007(18)
N1B 0.032(3) 0.0122(19) 0.044(3) -0.003(2) 0.005(2) -0.0036(18)
C6B 0.021(2) 0.017(2) 0.017(2) -0.0021(16) 0.0011(17) -0.0030(17)
C1B 0.023(2) 0.0096(19) 0.023(3) 0.0011(18) -0.001(2) -0.0009(16)
O1S 0.0402(16) 0.0131(11) 0.0211(15) 0.000 0.000 -0.0010(11)

loop_
_atom_type_symbol
_atom_type_description
_atom_type_scat_dispersion_real
_atom_type_scat_dispersion_imag
_atom_type_scat_source
C C 0.0033 0.0016 'International Tables Vol C Tables 4.2.6.8 and 6.1.1.4'
H H 0.0000 0.0000 'International Tables Vol C Tables 4.2.6.8 and 6.1.1.4'
N N 0.0061 0.0033 'International Tables Vol C Tables 4.2.6.8 and 6.1.1.4'
O O 0.0106 0.0060 'International Tables Vol C Tables 4.2.6.8 and 6.1.1.4'
S S 0.1246 0.1234 'International Tables Vol C Tables 4.2.6.8 and 6.1.1.4'
Zn Zn 0.2839 1.4301 'International Tables Vol C Tables 4.2.6.8 and 6.1.1.4'

loop_
_geom_angle_atom_site_label_1
_geom_angle_atom_site_label_2
_geom_angle_atom_site_label_3
_geom_angle
_geom_angle_site_symmetry_1
_geom_angle_site_symmetry_3
_geom_angle_publ_flag
O2A Zn01 O1W 93.88(9) . . ?
O2A Zn01 O2W 93.82(10) . . ?
O1W Zn01 O2W 89.90(10) . . ?
O2A Zn01 O1H 102.01(9) . 7_576 ?
O1W Zn01 O1H 164.06(8) . 7_576 ?
O2W Zn01 O1H 90.27(10) . 7_576 ?
O2A Zn01 O3B 90.26(9) . 7_676 ?
O1W Zn01 O3B 87.44(9) . 7_676 ?
O2W Zn01 O3B 175.27(8) . 7_676 ?
O1H Zn01 O3B 91.21(9) 7_576 7_676 ?
O2A Zn01 O1S 176.68(9) . . ?
O1W Zn01 O1S 83.36(9) . . ?
O2W Zn01 O1S 88.03(10) . . ?
O1H Zn01 O1S 80.72(9) 7_576 . ?
O3B Zn01 O1S 87.78(10) 7_676 . ?
O3W Zn02 O4B 112.53(16) . . ?
O3W Zn02 O1H 117.66(16) . . ?
O4B Zn02 O1H 129.82(11) . . ?
O3W Zn02 O3A 86.92(6) . 4_565 ?
O4B Zn02 O3A 86.31(6) . 4_565 ?
O1H Zn02 O3A 96.11(5) . 4_565 ?
O3W Zn02 O3A 86.92(6) . 7_675 ?
O4B Zn02 O3A 86.31(6) . 7_675 ?
O1H Zn02 O3A 96.11(5) . 7_675 ?
O3A Zn02 O3A 167.77(10) 4_565 7_675 ?
O3S S1 O2S 69.7(2) . 6_556 ?
O3S S1 O2S 69.7(2) . . ?
O2S S1 O2S 112.2(4) 6_556 . ?
O3S S1 O3S 76.0(4) . 5_676 ?
O2S S1 O3S 109.9(2) 6_556 5_676 ?
O2S S1 O3S 109.9(2) . 5_676 ?
O3S S1 O1S 171.0(3) . . ?
O2S S1 O1S 105.93(19) 6_556 . ?
O2S S1 O1S 105.92(19) . . ?
O3S S1 O1S 113.0(3) 5_676 . ?
O3S S1 S1 41.6(3) . 5_676 ?
O2S S1 S1 91.75(19) 6_556 5_676 ?
O2S S1 S1 91.75(19) . 5_676 ?
O3S S1 S1 34.4(2) 5_676 5_676 ?
O1S S1 S1 147.4(2) . 5_676 ?
Zn02 O1H Zn01 120.41(8) . 4_565 ?
Zn02 O1H Zn01 120.41(8) . 7_675 ?
Zn01 O1H Zn01 100.08(11) 4_565 7_675 ?
C5A O2A Zn01 134.15(19) . . ?
C8A O4B Zn02 118.3(3) . . ?
C7B O3B Zn01 130.70(19) . 7_575 ?
C5A O3A Zn02 134.17(18) . 7_576 ?
O1A N1A O1A 123.2(4) 6 . ?
O1A N1A C1A 118.4(2) 6 . ?
O1A N1A C1A 118.4(2) . . ?
C5B C4B C3B 119.8(3) . . ?
C5B C4B C4A 124.4(3) . . ?
C3B C4B C4A 115.8(3) . . ?
C2A C1A C2A 123.2(3) . 6 ?
C2A C1A N1A 118.38(16) . . ?
C2A C1A N1A 118.39(16) 6 . ?
O3A C5A O2A 126.0(3) . . ?
O3A C5A C3A 117.9(2) . . ?
O2A C5A C3A 116.1(2) . . ?
C2A C3A C4A 120.0(3) . . ?
C2A C3A C5A 117.3(2) . . ?
C4A C3A C5A 122.7(2) . . ?
C1A C2A C3A 118.5(3) . . ?
O3B C7B O3B 125.5(3) . 6 ?
O3B C7B C3B 117.22(16) . . ?
O3B C7B C3B 117.22(16) 6 . ?
C2B C3B C4B 120.5(4) . . ?
C2B C3B C7B 119.3(4) . . ?
C4B C3B C7B 120.2(3) . . ?
C3A C4A C3A 119.7(3) . 6 ?
C3A C4A C4B 119.78(15) . . ?
C3A C4A C4B 119.78(15) 6 . ?
C4B C5B C6B 118.4(4) . . ?
C4B C5B C6B 118.4(4) . 6 ?
C6B C5B C6B 36.2(4) . 6 ?
C4B C5B C8A 122.7(3) . . ?
C6B C5B C8A 115.8(3) . . ?
C6B C5B C8A 115.8(3) 6 . ?
O5B C8A O4B 124.5(3) . . ?
O5B C8A C5B 120.4(3) . . ?
O4B C8A C5B 115.1(3) . . ?
S1 O3S S1 104.0(4) . 5_676 ?
S1 O3S O2S 61.6(3) . 6_556 ?
S1 O3S O2S 120.8(3) 5_676 6_556 ?
S1 O3S O2S 61.6(3) . . ?
S1 O3S O2S 120.8(3) 5_676 . ?
O2S O3S O2S 102.3(5) 6_556 . ?
S1 O3S O3S 57.9(4) . 5_676 ?
S1 O3S O3S 46.1(3) 5_676 5_676 ?
O2S O3S O3S 95.4(4) 6_556 5_676 ?
O2S O3S O3S 95.4(4) . 5_676 ?
S1 O2S O3S 48.7(3) . . ?
N1B O2B O2B 135.3(5) . 2_675 ?
C3B C2B C1B 114.1(4) . 6 ?
C3B C2B C1B 114.1(4) . . ?
C1B C2B C1B 48.2(5) 6 . ?
O1B N1B O2B 119.0(5) . . ?
O1B N1B C1B 123.3(5) . . ?
O2B N1B C1B 117.4(5) . . ?
C6B C6B C1B 97.0(3) 6 . ?
C6B C6B C5B 71.9(2) 6 . ?
C1B C6B C5B 118.4(4) . . ?
C6B C6B C1B 52.8(3) 6 6 ?
C1B C6B C1B 44.2(4) . 6 ?
C5B C6B C1B 99.4(4) . 6 ?
C1B C1B C6B 83.0(3) 6 . ?
C1B C1B N1B 111.2(3) 6 . ?
C6B C1B N1B 117.8(4) . . ?
C1B C1B C2B 65.9(2) 6 . ?
C6B C1B C2B 118.4(4) . . ?
N1B C1B C2B 122.7(4) . . ?
C1B C1B C6B 52.8(2) 6 6 ?
C6B C1B C6B 30.2(4) . 6 ?
N1B C1B C6B 123.9(4) . 6 ?
C2B C1B C6B 100.0(4) . 6 ?
S1 O1S Zn01 125.87(10) . 6_556 ?
S1 O1S Zn01 125.87(10) . . ?
Zn01 O1S Zn01 91.69(11) 6_556 . ?

loop_
_geom_bond_atom_site_label_1
_geom_bond_atom_site_label_2
_geom_bond_distance
_geom_bond_site_symmetry_2
_geom_bond_publ_flag
Zn01 O2A 2.001(2) . ?
Zn01 O1W 2.068(2) . ?
Zn01 O2W 2.079(2) . ?
Zn01 O1H 2.0932(18) 7_576 ?
Zn01 O3B 2.105(2) 7_676 ?
Zn01 O1S 2.236(2) . ?
Zn02 O3W 1.948(3) . ?
Zn02 O4B 1.956(3) . ?
Zn02 O1H 1.959(3) . ?
Zn02 O3A 2.209(2) 4_565 ?
Zn02 O3A 2.209(2) 7_675 ?
S1 O3S 1.244(6) . ?
S1 O2S 1.457(5) 6_556 ?
S1 O2S 1.457(5) . ?
S1 O3S 1.463(6) 5_676 ?
S1 O1S 1.477(3) . ?
S1 S1 2.137(4) 5_676 ?
O1H Zn01 2.0932(18) 4_565 ?
O1H Zn01 2.0932(18) 7_675 ?
O2A C5A 1.250(3) . ?
O4B C8A 1.258(4) . ?
O5B C8A 1.246(5) . ?
O3B C7B 1.251(3) . ?
O3B Zn01 2.105(2) 7_575 ?
O3A C5A 1.249(3) . ?
O3A Zn02 2.209(2) 7_576 ?
N1A O1A 1.210(3) 6 ?
N1A O1A 1.211(3) . ?
N1A C1A 1.470(5) . ?
C4B C5B 1.396(5) . ?
C4B C3B 1.396(5) . ?
C4B C4A 1.489(4) . ?
C1A C2A 1.372(3) . ?
C1A C2A 1.372(3) 6 ?
C5A C3A 1.513(4) . ?
C3A C2A 1.386(3) . ?
C3A C4A 1.398(3) . ?
C7B O3B 1.251(3) 6 ?
C7B C3B 1.502(5) . ?
C3B C2B 1.362(6) . ?
C4A C3A 1.398(3) 6 ?
C5B C6B 1.409(6) . ?
C5B C6B 1.409(6) 6 ?
C5B C8A 1.507(5) . ?
O3S S1 1.463(6) 5_676 ?
O3S O2S 1.553(6) 6_556 ?
O3S O2S 1.553(6) . ?
O3S O3S 1.676(12) 5_676 ?
O1B N1B 1.218(7) . ?
O2B N1B 1.221(7) . ?
O2B O2B 1.640(10) 2_675 ?
C2B C1B 1.485(7) 6 ?
C2B C1B 1.485(7) . ?
N1B C1B 1.477(6) . ?
C6B C6B 0.875(11) 6 ?
C6B C1B 1.383(7) . ?
C6B C1B 1.724(7) 6 ?
C1B C1B 1.212(12) 6 ?
C1B C6B 1.724(7) 6 ?
O1S Zn01 2.236(2) 6_556 ?
